data_7036050
loop_
_publ_author_name
'Yu, Hong-Cui'
'Li, Lei'
'Gao, Ji'
'Tong, Jian'
'Zheng, Wenxu'
'Cametti, Massimo'
'Famulari, Antonino'
'Meille, Stefano Valdo'
'Guo, Fang'
'Mart\'i-Rujas, Javier'

_publ_section_title
;
 Insights into the formation of chiral second sphere coordination
 complexes with aromatic tris amines: combined single crystal X-ray
 crystallography and molecular modeling analyses.
;
_journal_issue 36
_journal_name_full 'Dalton transactions (Cambridge, England : 2003)'
_journal_page_first 15960
_journal_page_last 15965
_journal_paper_doi 10.1039/c5dt02387d
_journal_volume 44
_journal_year 2015
_chemical_formula_sum 'C30 H37 Cd Cl5 N3 O'
_chemical_formula_weight 745.29
_chemical_name_systematic
; 
 ? 
;
_space_group_IT_number 2
_symmetry_cell_setting triclinic
_symmetry_space_group_name_Hall '-P 1'
_symmetry_space_group_name_H-M 'P -1'
_atom_sites_solution_hydrogens geom
_atom_sites_solution_primary direct
_atom_sites_solution_secondary difmap
_audit_creation_method SHELXL-97
_audit_update_record
;
2015-06-12 deposited with the CCDC.
2015-08-03 downloaded from the CCDC.
;
_cell_angle_alpha 94.5640(10)
_cell_angle_beta 90.6690(10)
_cell_angle_gamma 92.3010(10)
_cell_formula_units_Z 2
_cell_length_a 8.5477(7)
_cell_length_b 11.5561(9)
_cell_length_c 16.7666(13)
_cell_measurement_temperature 293(2)
_cell_volume 1649.4(2)
_computing_cell_refinement 'Bruker XSCANS'
_computing_data_collection 'Bruker XSCANS'
_computing_data_reduction 'Bruker SHELXTL'
_computing_molecular_graphics 'Bruker SHELXTL'
_computing_publication_material 'Bruker SHELXTL'
_computing_structure_refinement 'Bruker SHELXTL'
_computing_structure_solution 'Bruker SHELXTL'
_diffrn_ambient_temperature 293(2)
_diffrn_measured_fraction_theta_full 0.961
_diffrn_measured_fraction_theta_max 0.961
_diffrn_measurement_device_type 'Bruker P4'
_diffrn_measurement_method '\w scans'
_diffrn_radiation_monochromator graphite
_diffrn_radiation_source 'fine-focus sealed tube'
_diffrn_radiation_type MoK\a
_diffrn_radiation_wavelength 0.71073
_diffrn_reflns_av_R_equivalents 0.0114
_diffrn_reflns_av_sigmaI/netI 0.0242
_diffrn_reflns_limit_h_max 10
_diffrn_reflns_limit_h_min -11
_diffrn_reflns_limit_k_max 15
_diffrn_reflns_limit_k_min -13
_diffrn_reflns_limit_l_max 16
_diffrn_reflns_limit_l_min -21
_diffrn_reflns_number 10426
_diffrn_reflns_theta_full 27.57
_diffrn_reflns_theta_max 27.57
_diffrn_reflns_theta_min 2.07
_exptl_absorpt_coefficient_mu 1.095
_exptl_absorpt_correction_type none
_exptl_crystal_colour colorless
_exptl_crystal_density_diffrn 1.501
_exptl_crystal_density_method 'not measured'
_exptl_crystal_description block
_exptl_crystal_F_000 758
_exptl_crystal_size_max 0.250
_exptl_crystal_size_mid 0.200
_exptl_crystal_size_min 0.080
_refine_diff_density_max 1.430
_refine_diff_density_min -0.834
_refine_diff_density_rms 0.072
_refine_ls_extinction_method none
_refine_ls_goodness_of_fit_ref 1.003
_refine_ls_hydrogen_treatment mixed
_refine_ls_matrix_type full
_refine_ls_number_parameters 364
_refine_ls_number_reflns 7329
_refine_ls_number_restraints 0
_refine_ls_restrained_S_all 1.003
_refine_ls_R_factor_all 0.0469
_refine_ls_R_factor_gt 0.0406
_refine_ls_shift/su_max 0.001
_refine_ls_shift/su_mean 0.000
_refine_ls_structure_factor_coef Fsqd
_refine_ls_weighting_details 'calc w=1/[\s^2^(Fo^2^)+(0.0341P)^2^+2.8280P] where P=(Fo^2^+2Fc^2^)/3'
_refine_ls_weighting_scheme calc
_refine_ls_wR_factor_gt 0.0923
_refine_ls_wR_factor_ref 0.0962
_reflns_number_gt 6416
_reflns_number_total 7329
_reflns_threshold_expression >2sigma(I)
_cod_data_source_file c5dt02387d2.cif
_cod_data_source_block CdCl4-H2O-11
_cod_depositor_comments
;
The following automatic conversions were performed:

'_symmetry_cell_setting' value 'Triclinic' changed to 'triclinic'
according to
/usr/data/users/saulius/crontab/automatic-downloads/rss-feeds/RSC/lib/dictionaries/cif_core.dic
dictionary named 'cif_core.dic' version 2.4.2 from 2011-04-26.

Automatic conversion script
Id: cif_fix_values 3271 2015-04-21 07:52:19Z andrius 

 Adding full bibliography for 7036040--7036051.cif.
;
_cod_original_sg_symbol_H-M P-1
_cod_database_code 7036050

loop_
_symmetry_equiv_pos_as_xyz
'x, y, z'
'-x, -y, -z'

loop_
_atom_site_label
_atom_site_type_symbol
_atom_site_fract_x
_atom_site_fract_y
_atom_site_fract_z
_atom_site_U_iso_or_equiv
_atom_site_adp_type
_atom_site_occupancy
_atom_site_symmetry_multiplicity
_atom_site_calc_flag
_atom_site_refinement_flags
N11 N 1.0333(3) 0.2918(2) 0.08168(14) 0.0357(5) Uani 1 1 d .
H11A H 1.0375 0.3614 0.0919 0.043 Uiso 1 1 d R
H11B H 1.0363 0.2671 0.1307 0.043 Uiso 1 1 d R
N19 N 0.8515(3) -0.0057(2) 0.29819(16) 0.0450(6) Uani 1 1 d .
H19A H 0.9151 0.0499 0.2800 0.054 Uiso 1 1 d R
H19B H 0.9080 -0.0615 0.2889 0.054 Uiso 1 1 d R
N27 N 0.5021(3) 0.4355(2) 0.30473(16) 0.0392(6) Uani 1 1 d .
H27A H 0.4820 0.5120 0.2967 0.047 Uiso 1 1 d R
H27B H 0.6037 0.4340 0.3050 0.047 Uiso 1 1 d R
C1 C 0.5688(3) 0.1635(2) 0.23321(16) 0.0313(6) Uani 1 1 d .
C2 C 0.5587(3) 0.2720(2) 0.20213(16) 0.0308(5) Uani 1 1 d .
C3 C 0.6589(3) 0.3046(2) 0.14130(17) 0.0344(6) Uani 1 1 d .
C4 C 0.7625(3) 0.2242(3) 0.10779(16) 0.0328(6) Uani 1 1 d .
C5 C 0.7714(3) 0.1143(2) 0.13696(17) 0.0337(6) Uani 1 1 d .
C6 C 0.6799(3) 0.0868(2) 0.20194(17) 0.0327(6) Uani 1 1 d .
C7 C 0.4602(4) 0.1271(3) 0.29810(19) 0.0435(7) Uani 1 1 d .
H7A H 0.3828 0.1842 0.3077 0.065 Uiso 1 1 calc R
H7B H 0.5195 0.1205 0.3464 0.065 Uiso 1 1 calc R
H7C H 0.4094 0.0534 0.2814 0.065 Uiso 1 1 calc R
C8 C 0.8839(4) 0.0287(3) 0.0998(2) 0.0495(8) Uani 1 1 d .
H8A H 0.8502 -0.0487 0.1105 0.074 Uiso 1 1 calc R
H8B H 0.9869 0.0460 0.1222 0.074 Uiso 1 1 calc R
H8C H 0.8861 0.0345 0.0430 0.074 Uiso 1 1 calc R
C9 C 0.6549(5) 0.4248(3) 0.1123(2) 0.0575(10) Uani 1 1 d .
H9A H 0.7592 0.4511 0.1000 0.086 Uiso 1 1 calc R
H9B H 0.6133 0.4771 0.1533 0.086 Uiso 1 1 calc R
H9C H 0.5898 0.4227 0.0651 0.086 Uiso 1 1 calc R
C10 C 0.8741(3) 0.2560(3) 0.04364(18) 0.0418(7) Uani 1 1 d .
H10A H 0.8341 0.3197 0.0161 0.050 Uiso 1 1 calc R
H10B H 0.8844 0.1901 0.0048 0.050 Uiso 1 1 calc R
C12 C 1.1696(3) 0.2575(2) 0.03443(18) 0.0363(6) Uani 1 1 d .
C13 C 1.2695(4) 0.1809(3) 0.0649(2) 0.0458(7) Uani 1 1 d .
H13A H 1.2505 0.1512 0.1140 0.055 Uiso 1 1 calc R
C14 C 1.3990(4) 0.1491(4) 0.0205(3) 0.0594(10) Uani 1 1 d .
H14A H 1.4680 0.0973 0.0397 0.071 Uiso 1 1 calc R
C15 C 1.4256(4) 0.1938(4) -0.0518(3) 0.0646(12) Uani 1 1 d .
H15A H 1.5133 0.1729 -0.0810 0.078 Uiso 1 1 calc R
C16 C 1.3233(5) 0.2696(3) -0.0815(2) 0.0621(11) Uani 1 1 d .
H16A H 1.3419 0.2990 -0.1307 0.074 Uiso 1 1 calc R
C17 C 1.1928(4) 0.3020(3) -0.0382(2) 0.0494(8) Uani 1 1 d .
H17A H 1.1227 0.3527 -0.0579 0.059 Uiso 1 1 calc R
C18 C 0.7103(4) -0.0233(3) 0.2410(2) 0.0445(7) Uani 1 1 d .
H18A H 0.7297 -0.0851 0.2001 0.053 Uiso 1 1 calc R
H18B H 0.6185 -0.0463 0.2703 0.053 Uiso 1 1 calc R
C20 C 0.8174(4) 0.0209(3) 0.3831(2) 0.0449(7) Uani 1 1 d .
C21 C 0.7367(7) -0.0611(4) 0.4225(3) 0.0779(14) Uani 1 1 d .
H21A H 0.7021 -0.1313 0.3959 0.093 Uiso 1 1 calc R
C22 C 0.7078(8) -0.0370(4) 0.5027(3) 0.0948(18) Uani 1 1 d .
H22A H 0.6529 -0.0919 0.5302 0.114 Uiso 1 1 calc R
C23 C 0.7579(6) 0.0653(5) 0.5424(3) 0.0808(14) Uani 1 1 d .
H23A H 0.7403 0.0792 0.5969 0.097 Uiso 1 1 calc R
C24 C 0.8336(7) 0.1463(5) 0.5017(3) 0.0892(16) Uani 1 1 d .
H24A H 0.8644 0.2176 0.5280 0.107 Uiso 1 1 calc R
C25 C 0.8660(6) 0.1243(4) 0.4211(2) 0.0740(13) Uani 1 1 d .
H25A H 0.9203 0.1796 0.3936 0.089 Uiso 1 1 calc R
C26 C 0.4391(3) 0.3566(3) 0.23334(18) 0.0372(6) Uani 1 1 d .
H26A H 0.3463 0.3135 0.2491 0.045 Uiso 1 1 calc R
H26B H 0.4091 0.4039 0.1909 0.045 Uiso 1 1 calc R
C28 C 0.4325(4) 0.4109(3) 0.3810(2) 0.0464(8) Uani 1 1 d .
C29 C 0.2769(5) 0.4346(4) 0.3923(3) 0.0684(12) Uani 1 1 d .
H29A H 0.2181 0.4670 0.3535 0.082 Uiso 1 1 calc R
C30 C 0.2122(8) 0.4075(5) 0.4651(4) 0.105(2) Uani 1 1 d .
H30A H 0.1076 0.4212 0.4752 0.126 Uiso 1 1 calc R
C31 C 0.3034(12) 0.3602(5) 0.5220(4) 0.117(3) Uani 1 1 d .
H31A H 0.2595 0.3434 0.5705 0.141 Uiso 1 1 calc R
C32 C 0.4530(10) 0.3385(4) 0.5083(3) 0.101(2) Uani 1 1 d .
H32A H 0.5118 0.3058 0.5472 0.121 Uiso 1 1 calc R
C33 C 0.5221(6) 0.3636(3) 0.4375(2) 0.0669(11) Uani 1 1 d .
H33A H 0.6268 0.3489 0.4283 0.080 Uiso 1 1 calc R
Cd1 Cd 0.19797(3) 0.71829(2) 0.214974(14) 0.04201(8) Uani 1 1 d .
Cl1 Cl 0.45280(11) 0.69866(8) 0.28264(6) 0.0559(2) Uani 1 1 d .
Cl2 Cl 0.16701(13) 0.54794(7) 0.11700(6) 0.0621(3) Uani 1 1 d .
Cl3 Cl -0.03616(14) 0.72186(10) 0.29862(8) 0.0777(3) Uani 1 1 d .
Cl4 Cl 0.22130(14) 0.90499(8) 0.15894(8) 0.0755(3) Uani 1 1 d .
O1W O 0.8308(3) 0.4420(3) 0.3105(2) 0.0825(10) Uani 1 1 d .
H2 H 0.8612 0.5009 0.3230 0.124 Uiso 1 1 d R
Cl5 Cl 0.05212(9) 0.23004(8) 0.25810(5) 0.04788(19) Uani 1 1 d .

loop_
_atom_site_aniso_label
_atom_site_aniso_U_11
_atom_site_aniso_U_22
_atom_site_aniso_U_33
_atom_site_aniso_U_23
_atom_site_aniso_U_13
_atom_site_aniso_U_12
N11 0.0365(13) 0.0335(12) 0.0364(13) -0.0014(10) 0.0089(10) -0.0031(10)
N19 0.0459(15) 0.0439(15) 0.0466(15) 0.0089(12) -0.0010(12) 0.0115(12)
N27 0.0354(13) 0.0315(12) 0.0505(15) 0.0001(11) 0.0044(11) 0.0034(10)
C1 0.0283(13) 0.0334(14) 0.0314(14) 0.0002(11) -0.0017(10) -0.0044(11)
C2 0.0263(12) 0.0337(14) 0.0323(14) 0.0018(11) 0.0006(10) 0.0005(10)
C3 0.0322(14) 0.0349(14) 0.0366(15) 0.0071(11) 0.0008(11) 0.0011(11)
C4 0.0259(13) 0.0418(15) 0.0305(14) 0.0020(11) 0.0008(10) 0.0002(11)
C5 0.0287(13) 0.0341(14) 0.0367(15) -0.0049(11) -0.0032(11) 0.0002(11)
C6 0.0332(14) 0.0267(13) 0.0376(15) 0.0006(11) -0.0059(11) -0.0025(11)
C7 0.0450(17) 0.0435(17) 0.0423(17) 0.0082(13) 0.0097(13) -0.0050(14)
C8 0.0410(17) 0.0401(17) 0.065(2) -0.0110(15) 0.0074(15) 0.0045(14)
C9 0.066(2) 0.0447(19) 0.066(2) 0.0224(17) 0.0207(19) 0.0114(17)
C10 0.0344(15) 0.0572(19) 0.0342(15) 0.0055(13) 0.0030(12) 0.0005(13)
C12 0.0323(14) 0.0328(14) 0.0422(16) -0.0050(12) 0.0100(12) -0.0055(11)
C13 0.0362(16) 0.0513(19) 0.0475(18) -0.0078(14) -0.0047(13) -0.0013(14)
C14 0.0355(17) 0.063(2) 0.075(3) -0.021(2) -0.0056(17) 0.0053(16)
C15 0.0404(19) 0.064(2) 0.083(3) -0.027(2) 0.0226(19) -0.0108(17)
C16 0.072(3) 0.050(2) 0.062(2) -0.0051(17) 0.036(2) -0.0142(19)
C17 0.057(2) 0.0359(16) 0.055(2) 0.0047(14) 0.0191(16) -0.0009(14)
C18 0.0524(19) 0.0299(15) 0.0511(19) 0.0050(13) -0.0077(15) -0.0006(13)
C20 0.0480(18) 0.0439(17) 0.0443(18) 0.0096(14) -0.0032(14) 0.0079(14)
C21 0.124(4) 0.046(2) 0.063(3) 0.0067(19) 0.022(3) -0.010(2)
C22 0.148(5) 0.070(3) 0.067(3) 0.011(2) 0.037(3) -0.018(3)
C23 0.104(4) 0.089(3) 0.050(2) 0.006(2) 0.013(2) -0.005(3)
C24 0.127(5) 0.079(3) 0.056(3) -0.010(2) -0.001(3) -0.033(3)
C25 0.100(4) 0.070(3) 0.050(2) 0.007(2) 0.002(2) -0.029(2)
C26 0.0318(14) 0.0419(16) 0.0385(15) 0.0027(12) 0.0010(11) 0.0073(12)
C28 0.061(2) 0.0346(16) 0.0417(17) -0.0061(13) 0.0074(15) -0.0070(14)
C29 0.063(2) 0.070(3) 0.068(3) -0.018(2) 0.026(2) -0.010(2)
C30 0.116(5) 0.088(4) 0.103(4) -0.034(3) 0.069(4) -0.034(3)
C31 0.218(9) 0.064(3) 0.064(3) -0.015(3) 0.059(5) -0.045(4)
C32 0.204(7) 0.050(3) 0.047(3) -0.002(2) 0.001(4) -0.019(4)
C33 0.104(3) 0.042(2) 0.053(2) -0.0014(16) -0.010(2) -0.005(2)
Cd1 0.04259(13) 0.03688(13) 0.04587(14) -0.00308(9) 0.00058(9) 0.00596(9)
Cl1 0.0581(5) 0.0476(5) 0.0627(5) 0.0121(4) -0.0179(4) 0.0025(4)
Cl2 0.0877(7) 0.0348(4) 0.0615(6) -0.0087(4) -0.0108(5) 0.0022(4)
Cl3 0.0702(7) 0.0750(7) 0.0878(8) -0.0004(6) 0.0366(6) 0.0063(5)
Cl4 0.0766(7) 0.0406(5) 0.1115(9) 0.0190(5) -0.0156(6) 0.0088(5)
O1W 0.0469(16) 0.073(2) 0.122(3) -0.0239(19) 0.0064(16) -0.0040(14)
Cl5 0.0375(4) 0.0600(5) 0.0448(4) 0.0014(4) -0.0009(3) -0.0090(3)

loop_
_atom_type_symbol
_atom_type_description
_atom_type_scat_dispersion_real
_atom_type_scat_dispersion_imag
_atom_type_scat_source
C C 0.0033 0.0016 'International Tables Vol C Tables 4.2.6.8 and 6.1.1.4'
H H 0.0000 0.0000 'International Tables Vol C Tables 4.2.6.8 and 6.1.1.4'
Cd Cd -0.8075 1.2024 'International Tables Vol C Tables 4.2.6.8 and 6.1.1.4'
Cl Cl 0.1484 0.1585 'International Tables Vol C Tables 4.2.6.8 and 6.1.1.4'
N N 0.0061 0.0033 'International Tables Vol C Tables 4.2.6.8 and 6.1.1.4'
O O 0.0106 0.0060 'International Tables Vol C Tables 4.2.6.8 and 6.1.1.4'

loop_
_geom_angle_atom_site_label_1
_geom_angle_atom_site_label_2
_geom_angle_atom_site_label_3
_geom_angle
C12 N11 C10 115.7(2)
C12 N11 H11A 109.6
C10 N11 H11A 108.8
C12 N11 H11B 112.4
C10 N11 H11B 108.4
H11A N11 H11B 100.9
C20 N19 C18 116.5(3)
C20 N19 H19A 110.8
C18 N19 H19A 107.5
C20 N19 H19B 114.7
C18 N19 H19B 107.4
H19A N19 H19B 98.3
C28 N27 C26 114.2(2)
C28 N27 H27A 106.9
C26 N27 H27A 109.3
C28 N27 H27B 113.5
C26 N27 H27B 108.3
H27A N27 H27B 104.0
C2 C1 C6 118.9(2)
C2 C1 C7 121.3(3)
C6 C1 C7 119.8(3)
C1 C2 C3 120.9(3)
C1 C2 C26 120.6(2)
C3 C2 C26 118.5(3)
C4 C3 C2 119.1(3)
C4 C3 C9 120.3(3)
C2 C3 C9 120.5(3)
C3 C4 C5 120.5(3)
C3 C4 C10 121.0(3)
C5 C4 C10 118.4(3)
C6 C5 C4 119.5(3)
C6 C5 C8 120.9(3)
C4 C5 C8 119.6(3)
C5 C6 C1 120.7(3)
C5 C6 C18 118.6(3)
C1 C6 C18 120.6(3)
C1 C7 H7A 109.5
C1 C7 H7B 109.5
H7A C7 H7B 109.5
C1 C7 H7C 109.5
H7A C7 H7C 109.5
H7B C7 H7C 109.5
C5 C8 H8A 109.5
C5 C8 H8B 109.5
H8A C8 H8B 109.5
C5 C8 H8C 109.5
H8A C8 H8C 109.5
H8B C8 H8C 109.5
C3 C9 H9A 109.5
C3 C9 H9B 109.5
H9A C9 H9B 109.5
C3 C9 H9C 109.5
H9A C9 H9C 109.5
H9B C9 H9C 109.5
C4 C10 N11 109.2(2)
C4 C10 H10A 109.8
N11 C10 H10A 109.8
C4 C10 H10B 109.8
N11 C10 H10B 109.8
H10A C10 H10B 108.3
C13 C12 C17 122.5(3)
C13 C12 N11 118.3(3)
C17 C12 N11 119.2(3)
C12 C13 C14 118.3(3)
C12 C13 H13A 120.9
C14 C13 H13A 120.9
C15 C14 C13 120.2(4)
C15 C14 H14A 119.9
C13 C14 H14A 119.9
C14 C15 C16 120.5(3)
C14 C15 H15A 119.7
C16 C15 H15A 119.7
C15 C16 C17 120.2(4)
C15 C16 H16A 119.9
C17 C16 H16A 119.9
C12 C17 C16 118.3(4)
C12 C17 H17A 120.8
C16 C17 H17A 120.8
C6 C18 N19 110.7(2)
C6 C18 H18A 109.5
N19 C18 H18A 109.5
C6 C18 H18B 109.5
N19 C18 H18B 109.5
H18A C18 H18B 108.1
C25 C20 C21 121.3(4)
C25 C20 N19 120.4(3)
C21 C20 N19 118.3(3)
C20 C21 C22 118.3(4)
C20 C21 H21A 120.9
C22 C21 H21A 120.9
C23 C22 C21 121.5(4)
C23 C22 H22A 119.3
C21 C22 H22A 119.3
C24 C23 C22 119.2(4)
C24 C23 H23A 120.4
C22 C23 H23A 120.4
C23 C24 C25 120.7(4)
C23 C24 H24A 119.6
C25 C24 H24A 119.6
C20 C25 C24 119.0(4)
C20 C25 H25A 120.5
C24 C25 H25A 120.5
C2 C26 N27 112.0(2)
C2 C26 H26A 109.2
N27 C26 H26A 109.2
C2 C26 H26B 109.2
N27 C26 H26B 109.2
H26A C26 H26B 107.9
C33 C28 C29 122.8(4)
C33 C28 N27 119.3(3)
C29 C28 N27 117.9(3)
C28 C29 C30 116.7(5)
C28 C29 H29A 121.6
C30 C29 H29A 121.6
C31 C30 C29 120.2(6)
C31 C30 H30A 119.9
C29 C30 H30A 119.9
C32 C31 C30 120.9(5)
C32 C31 H31A 119.5
C30 C31 H31A 119.5
C31 C32 C33 121.0(6)
C31 C32 H32A 119.5
C33 C32 H32A 119.5
C28 C33 C32 118.3(5)
C28 C33 H33A 120.8
C32 C33 H33A 120.8
Cl4 Cd1 Cl3 106.77(4)
Cl4 Cd1 Cl2 115.62(4)
Cl3 Cd1 Cl2 107.51(4)
Cl4 Cd1 Cl1 104.50(4)
Cl3 Cd1 Cl1 117.32(4)
Cl2 Cd1 Cl1 105.53(3)

loop_
_geom_bond_atom_site_label_1
_geom_bond_atom_site_label_2
_geom_bond_distance
N11 C12 1.466(3)
N11 C10 1.524(4)
N11 H11A 0.8076
N11 H11B 0.8923
N19 C20 1.468(4)
N19 C18 1.530(4)
N19 H19A 0.8993
N19 H19B 0.8265
N27 C28 1.461(4)
N27 C26 1.525(4)
N27 H27A 0.9280
N27 H27B 0.8695
C1 C2 1.401(4)
C1 C6 1.403(4)
C1 C7 1.512(4)
C2 C3 1.404(4)
C2 C26 1.512(4)
C3 C4 1.400(4)
C3 C9 1.509(4)
C4 C5 1.402(4)
C4 C10 1.503(4)
C5 C6 1.398(4)
C5 C8 1.511(4)
C6 C18 1.507(4)
C7 H7A 0.9600
C7 H7B 0.9600
C7 H7C 0.9600
C8 H8A 0.9600
C8 H8B 0.9600
C8 H8C 0.9600
C9 H9A 0.9600
C9 H9B 0.9600
C9 H9C 0.9600
C10 H10A 0.9700
C10 H10B 0.9700
C12 C13 1.377(5)
C12 C17 1.373(5)
C13 C14 1.387(5)
C13 H13A 0.9300
C14 C15 1.374(6)
C14 H14A 0.9300
C15 C16 1.378(6)
C15 H15A 0.9300
C16 C17 1.386(5)
C16 H16A 0.9300
C17 H17A 0.9300
C18 H18A 0.9700
C18 H18B 0.9700
C20 C25 1.356(5)
C20 C21 1.366(5)
C21 C22 1.378(6)
C21 H21A 0.9300
C22 C23 1.361(7)
C22 H22A 0.9300
C23 C24 1.351(7)
C23 H23A 0.9300
C24 C25 1.388(6)
C24 H24A 0.9300
C25 H25A 0.9300
C26 H26A 0.9700
C26 H26B 0.9700
C28 C33 1.371(6)
C28 C29 1.381(5)
C29 C30 1.398(7)
C29 H29A 0.9300
C30 C31 1.384(10)
C30 H30A 0.9300
C31 C32 1.333(10)
C31 H31A 0.9300
C32 C33 1.378(7)
C32 H32A 0.9300
C33 H33A 0.9300
Cd1 Cl4 2.4228(10)
Cd1 Cl3 2.4570(10)
Cd1 Cl2 2.4653(9)
Cd1 Cl1 2.4711(9)
O1W H2 0.7328

loop_
_geom_torsion_atom_site_label_1
_geom_torsion_atom_site_label_2
_geom_torsion_atom_site_label_3
_geom_torsion_atom_site_label_4
_geom_torsion
C6 C1 C2 C3 -0.7(4)
C7 C1 C2 C3 -179.3(3)
C6 C1 C2 C26 179.2(2)
C7 C1 C2 C26 0.6(4)
C1 C2 C3 C4 4.4(4)
C26 C2 C3 C4 -175.5(3)
C1 C2 C3 C9 -175.6(3)
C26 C2 C3 C9 4.5(4)
C2 C3 C4 C5 -2.9(4)
C9 C3 C4 C5 177.2(3)
C2 C3 C4 C10 -178.8(3)
C9 C3 C4 C10 1.2(4)
C3 C4 C5 C6 -2.4(4)
C10 C4 C5 C6 173.7(3)
C3 C4 C5 C8 179.9(3)
C10 C4 C5 C8 -4.1(4)
C4 C5 C6 C1 6.2(4)
C8 C5 C6 C1 -176.1(3)
C4 C5 C6 C18 -170.0(3)
C8 C5 C6 C18 7.7(4)
C2 C1 C6 C5 -4.6(4)
C7 C1 C6 C5 174.0(3)
C2 C1 C6 C18 171.5(3)
C7 C1 C6 C18 -9.9(4)
C3 C4 C10 N11 96.8(3)
C5 C4 C10 N11 -79.2(3)
C12 N11 C10 C4 143.7(3)
C10 N11 C12 C13 -116.3(3)
C10 N11 C12 C17 63.4(4)
C17 C12 C13 C14 0.8(5)
N11 C12 C13 C14 -179.5(3)
C12 C13 C14 C15 0.1(5)
C13 C14 C15 C16 -0.7(6)
C14 C15 C16 C17 0.4(6)
C13 C12 C17 C16 -1.1(5)
N11 C12 C17 C16 179.2(3)
C15 C16 C17 C12 0.4(5)
C5 C6 C18 N19 80.0(3)
C1 C6 C18 N19 -96.1(3)
C20 N19 C18 C6 97.0(3)
C18 N19 C20 C25 -116.4(4)
C18 N19 C20 C21 64.0(4)
C25 C20 C21 C22 -1.1(8)
N19 C20 C21 C22 178.6(5)
C20 C21 C22 C23 -0.1(9)
C21 C22 C23 C24 2.0(10)
C22 C23 C24 C25 -2.7(9)
C21 C20 C25 C24 0.4(7)
N19 C20 C25 C24 -179.2(4)
C23 C24 C25 C20 1.5(9)
C1 C2 C26 N27 88.8(3)
C3 C2 C26 N27 -91.3(3)
C28 N27 C26 C2 -108.8(3)
C26 N27 C28 C33 110.4(3)
C26 N27 C28 C29 -68.4(4)
C33 C28 C29 C30 -0.3(6)
N27 C28 C29 C30 178.4(3)
C28 C29 C30 C31 0.6(7)
C29 C30 C31 C32 -0.8(8)
C30 C31 C32 C33 0.8(8)
C29 C28 C33 C32 0.3(5)
N27 C28 C33 C32 -178.5(3)
C31 C32 C33 C28 -0.5(7)
